data_1521686
loop_
_publ_author_name
'Kadar, G.'
'Kren, E.'

_publ_section_title
;
 Crystal and magnetic structure of the Mn3 Pd5 phase
;
_journal_name_full 'Solid State Communications'
_journal_page_first 933
_journal_page_last 936
_journal_volume 11
_journal_year 1972
_chemical_formula_sum 'Mn3 Pd5'
_space_group_IT_number 65
_symmetry_space_group_name_Hall '-C 2 2'
_symmetry_space_group_name_H-M 'C m m m'
_cell_angle_alpha 90
_cell_angle_beta 90
_cell_angle_gamma 90
_cell_formula_units_Z 2
_cell_length_a 8.072
_cell_length_b 7.279
_cell_length_c 4.044
_cell_volume 237.610
_citation_journal_id_ASTM SSCOA4
_cod_data_source_file Kadar_SSCOA4_1972_1149.cif
_cod_data_source_block Mn3Pd5
_cod_original_cell_volume 237.6096
_cod_database_code 1521686

loop_
_symmetry_equiv_pos_as_xyz
x,y,z
-x,-y,z
x,-y,-z
-x,y,-z
-x,-y,-z
x,y,-z
-x,y,z
x,-y,z
x+1/2,y+1/2,z
-x+1/2,-y+1/2,z
x+1/2,-y+1/2,-z
-x+1/2,y+1/2,-z
-x+1/2,-y+1/2,-z
x+1/2,y+1/2,-z
-x+1/2,y+1/2,z
x+1/2,-y+1/2,z

loop_
_atom_site_label
_atom_site_type_symbol
_atom_site_fract_x
_atom_site_fract_y
_atom_site_fract_z
_atom_site_occupancy
_atom_site_U_iso_or_equiv
Pd2 Pd 0.5 0 0 0.84 0.0
Mn3 Mn 0.27 0 0.5 1 0.0
Mn2 Mn 0.5 0 0 0.16 0.0
Pd1 Pd 0 0 0 0.12 0.0
Pd4 Pd 0 0.23 0.5 1 0.0
Pd3 Pd 0.25 0.25 0 1 0.0
Mn1 Mn 0 0 0 0.88 0.0
